data_8101031
loop_
_publ_author_name
'Tang, L. Q.'
'Dadachov, M. S.'
'Zou, X. D.'

_publ_section_title
;
Crystal structure of dipiperazine decafluorodialuminium dihydrate, 
(C~4~H~12~N~2~)~2~[Al~2~F~10~] &#x00B7; 2H~2~O
;
_journal_issue 3
_journal_name_full 'Zeitschrift f\"ur Kristallographie - New Crystal Structures'
_journal_page_first 389
_journal_page_last 390
_journal_volume 216
_journal_year 2001
_chemical_formula_structural '(C4 H12 N2)2 [Al2 F10] . H2 O'
_chemical_formula_sum 'C4 H14 Al F5 N2 O'
_chemical_formula_weight 228.15
_space_group_IT_number 14
_symmetry_cell_setting monoclinic
_symmetry_space_group_name_Hall '-P 2yn'
_symmetry_space_group_name_H-M 'P 1 21/n 1'
_cell_angle_alpha 90.000(5)
_cell_angle_beta 97.059(5)
_cell_angle_gamma 90.000(5)
_cell_formula_units_Z 4
_cell_length_a 8.510(5)
_cell_length_b 11.084(5)
_cell_length_c 9.224(5)
_cell_measurement_temperature 293(2)
_cell_volume 863.5(8)
_diffrn_ambient_temperature 293(2)
_exptl_crystal_density_diffrn 1.755
_cod_original_sg_symbol_H-M 'P 21/n'
_cod_database_code 8101031

loop_
_symmetry_equiv_pos_as_xyz
'x, y, z'
'-x+1/2, y+1/2, -z+1/2'
'-x, -y, -z'
'x-1/2, -y-1/2, z-1/2'

loop_
_atom_site_label
_atom_site_type_symbol
_atom_site_fract_x
_atom_site_fract_y
_atom_site_fract_z
_atom_site_U_iso_or_equiv
_atom_site_adp_type
_atom_site_occupancy
_atom_site_symmetry_multiplicity
_atom_site_calc_flag
_atom_site_refinement_flags
_atom_site_disorder_assembly
_atom_site_disorder_group
Al1 Al 0.12853(4) -0.52324(3) 0.40917(3) 0.01815(12) Uani 1 4 d . . .
F1 F -0.01130(9) -0.52036(7) 0.24960(7) 0.02838(19) Uani 1 4 d . . .
F2 F 0.01888(8) -0.39571(6) 0.48770(7) 0.02065(17) Uani 1 4 d . . .
F3 F 0.20737(9) -0.66176(7) 0.35459(8) 0.0306(2) Uani 1 4 d . . .
F4 F 0.27190(8) -0.52488(6) 0.56907(8) 0.02789(19) Uani 1 4 d . . .
F5 F 0.25740(10) -0.42443(8) 0.32972(9) 0.0384(2) Uani 1 4 d . . .
N1 N -0.23329(14) -0.35858(9) 0.16079(12) 0.0276(3) Uani 1 4 d . . .
H1A H -0.1663 -0.4140 0.2049 0.045(2) Uiso 1 4 calc R . .
H1B H -0.3328 -0.3853 0.1634 0.045(2) Uiso 1 4 calc R . .
N2 N -0.02455(13) -0.17591(9) 0.07477(12) 0.0289(3) Uani 1 4 d . . .
H2A H -0.0954 -0.1225 0.0321 0.045(2) Uiso 1 4 calc R . .
H2B H 0.0731 -0.1462 0.0700 0.045(2) Uiso 1 4 calc R . .
OW O 0.43648(13) -0.37930(10) 0.11977(12) 0.0402(3) Uani 1 4 d D . .
HW1 H 0.388(3) -0.4090(19) 0.191(2) 0.064(6) Uiso 1 4 d D . .
HW2 H 0.404(2) -0.3015(19) 0.1098(19) 0.060(6) Uiso 1 4 d D . .
C1 C -0.21141(17) -0.24224(12) 0.24156(14) 0.0306(3) Uani 1 4 d . . .
H1C H -0.2245 -0.2550 0.3434 0.0401(15) Uiso 1 4 calc R . .
H1D H -0.2910 -0.1849 0.2010 0.0401(15) Uiso 1 4 calc R . .
C2 C -0.20364(17) -0.34467(13) 0.00615(14) 0.0313(3) Uani 1 4 d . . .
H2C H -0.2837 -0.2922 -0.0444 0.0401(15) Uiso 1 4 calc R . .
H2D H -0.2121 -0.4228 -0.0416 0.0401(15) Uiso 1 4 calc R . .
C3 C -0.04964(17) -0.19238(12) 0.23041(14) 0.0322(3) Uani 1 4 d . . .
H3A H -0.0378 -0.1154 0.2806 0.0401(15) Uiso 1 4 calc R . .
H3B H 0.0298 -0.2471 0.2775 0.0401(15) Uiso 1 4 calc R . .
C4 C -0.04247(17) -0.29250(13) -0.00454(14) 0.0319(3) Uani 1 4 d . . .
H4A H 0.0384 -0.3485 0.0372 0.0401(15) Uiso 1 4 calc R . .
H4B H -0.0289 -0.2801 -0.1063 0.0401(15) Uiso 1 4 calc R . .

loop_
_atom_site_aniso_label
_atom_site_aniso_U_11
_atom_site_aniso_U_22
_atom_site_aniso_U_33
_atom_site_aniso_U_23
_atom_site_aniso_U_13
_atom_site_aniso_U_12
Al1 0.0146(2) 0.0180(2) 0.0220(2) 0.00095(12) 0.00284(13) 0.00059(12)
F1 0.0299(5) 0.0320(4) 0.0220(4) -0.0008(3) -0.0018(3) 0.0078(3)
F2 0.0200(4) 0.0161(3) 0.0262(3) 0.0015(2) 0.0043(3) -0.0010(2)
F3 0.0233(5) 0.0266(4) 0.0419(4) -0.0086(3) 0.0044(3) 0.0063(3)
F4 0.0194(4) 0.0313(4) 0.0311(4) 0.0015(3) -0.0045(3) -0.0014(3)
F5 0.0368(5) 0.0398(5) 0.0415(5) 0.0056(4) 0.0175(4) -0.0108(3)
N1 0.0231(6) 0.0248(6) 0.0349(6) 0.0085(4) 0.0030(4) 0.0000(4)
N2 0.0176(6) 0.0259(6) 0.0428(6) 0.0059(5) 0.0017(4) -0.0016(4)
OW 0.0342(7) 0.0380(6) 0.0517(7) 0.0053(5) 0.0189(5) 0.0044(5)
C1 0.0341(8) 0.0302(7) 0.0286(6) 0.0026(5) 0.0078(5) 0.0083(5)
C2 0.0313(8) 0.0342(7) 0.0268(6) 0.0002(5) -0.0032(5) -0.0051(5)
C3 0.0338(8) 0.0280(7) 0.0323(7) -0.0051(5) -0.0056(5) 0.0027(5)
C4 0.0295(8) 0.0375(8) 0.0296(6) -0.0028(5) 0.0068(5) -0.0003(6)

loop_
_geom_bond_atom_site_label_1
_geom_bond_atom_site_label_2
_geom_bond_distance
_geom_bond_site_symmetry_2
_geom_bond_publ_flag
Al1 F5 1.7710(10) . ?
Al1 F3 1.7731(10) . ?
Al1 F1 1.7757(10) . ?
Al1 F4 1.7949(10) . ?
Al1 F2 1.8867(9) . ?
Al1 F2 1.8917(9) 3_546 ?
Al1 Al1 2.9596(14) 3_546 ?
F2 Al1 1.8917(9) 3_546 ?
N1 C2 1.4868(18) . ?
N1 C1 1.4895(18) . ?
N1 H1A 0.9000 . ?
N1 H1B 0.9000 . ?
N2 C4 1.4836(18) . ?
N2 C3 1.4883(19) . ?
N2 H2A 0.9000 . ?
N2 H2B 0.9000 . ?
OW HW1 0.89(2) . ?
OW HW2 0.91(2) . ?
C1 C3 1.499(2) . ?
C1 H1C 0.9700 . ?
C1 H1D 0.9700 . ?
C2 C4 1.503(2) . ?
C2 H2C 0.9700 . ?
C2 H2D 0.9700 . ?
C3 H3A 0.9700 . ?
C3 H3B 0.9700 . ?
C4 H4A 0.9700 . ?
C4 H4B 0.9700 . ?
